data_7050780
loop_
_publ_author_name
'Gr\"uner, Bohum\'ir'
'Ple\<sek, Jarom\'ir'
'B\'a\<ca, Ji\<r\'i'
'Francois Dozol, Jean'
'Lamare, Veronique'
'C\'isa\<rov\'a, Ivana'
'B\<elohradsk\'y, Martin'
'\<C\'aslavsk\'y, Josef'

_publ_section_title
;
 Crown ether substituted cobalta bis(dicarbollide) ions as selective
 extraction agents for removal of Cs+ and Sr2+ from nuclear waste
;
_journal_issue 7
_journal_name_full 'New Journal of Chemistry'
_journal_page_first 867
_journal_paper_doi 10.1039/b109956f
_journal_volume 26
_journal_year 2002
_chemical_compound_source 'synthesized by the authors'
_chemical_formula_sum 'C18 H48 B18 Co Cs O8'
_chemical_formula_weight 778.98
_chemical_name_systematic
; 
? 
;
_space_group_IT_number 15
_symmetry_cell_setting monoclinic
_symmetry_space_group_name_Hall '-C 2yc'
_symmetry_space_group_name_H-M 'C 1 2/c 1'
_atom_sites_solution_hydrogens geom
_atom_sites_solution_primary direct
_atom_sites_solution_secondary difmap
_audit_creation_method SHELXL-97
_cell_angle_alpha 90.00
_cell_angle_beta 111.2460(11)
_cell_angle_gamma 90.00
_cell_formula_units_Z 8
_cell_length_a 29.7050(7)
_cell_length_b 11.1510(2)
_cell_length_c 22.1100(5)
_cell_measurement_reflns_used 38903
_cell_measurement_temperature 150(2)
_cell_measurement_theta_max 26
_cell_measurement_theta_min 1
_cell_volume 6826.0(3)
_computing_cell_refinement 'COLLECT and DENZO'
_computing_data_collection 'COLLECT (Hooft, 1998) and DENZO (Otwinowski & Minor, 1997)'
_computing_data_reduction 'COLLECT and DENZO'
_computing_molecular_graphics 'PLATON (Spek, 1999)'
_computing_structure_refinement 'SHELXL-97 (Sheldrick, 1997)'
_computing_structure_solution 'SIR92 (Altomare et al., 1994)'
_diffrn_ambient_temperature 150(2)
_diffrn_detector_area_resol_mean 9.091
_diffrn_measured_fraction_theta_full 0.993
_diffrn_measured_fraction_theta_max 0.993
_diffrn_measurement_device_type 'Nonius KappaCCD area detector'
_diffrn_measurement_method '\f and \w scans to fill the Ewald sphere'
_diffrn_radiation_monochromator graphite
_diffrn_radiation_source 'fine-focus sealed tube'
_diffrn_radiation_type MoK\a
_diffrn_radiation_wavelength 0.71073
_diffrn_reflns_av_R_equivalents 0.0407
_diffrn_reflns_av_sigmaI/netI 0.0295
_diffrn_reflns_limit_h_max 36
_diffrn_reflns_limit_h_min -36
_diffrn_reflns_limit_k_max 13
_diffrn_reflns_limit_k_min -13
_diffrn_reflns_limit_l_max 27
_diffrn_reflns_limit_l_min -27
_diffrn_reflns_number 45823
_diffrn_reflns_theta_full 26.04
_diffrn_reflns_theta_max 26.04
_diffrn_reflns_theta_min 2.86
_diffrn_standards_number 0
_exptl_absorpt_coefficient_mu 1.595
_exptl_absorpt_correction_T_max 0.75
_exptl_absorpt_correction_T_min 0.7
_exptl_absorpt_correction_type multi-scan
_exptl_absorpt_process_details '(SORTAV; Blessing 1997)'
_exptl_crystal_colour orange
_exptl_crystal_density_diffrn 1.516
_exptl_crystal_density_method 'not measured'
_exptl_crystal_description plate
_exptl_crystal_F_000 3136
_exptl_crystal_size_max 0.27
_exptl_crystal_size_mid 0.2
_exptl_crystal_size_min 0.17
_refine_diff_density_max 2.710
_refine_diff_density_min -1.366
_refine_diff_density_rms 0.190
_refine_ls_extinction_method none
_refine_ls_goodness_of_fit_ref 1.029
_refine_ls_hydrogen_treatment mixed
_refine_ls_matrix_type full
_refine_ls_number_parameters 346
_refine_ls_number_reflns 6703
_refine_ls_number_restraints 6
_refine_ls_restrained_S_all 1.032
_refine_ls_R_factor_all 0.0835
_refine_ls_R_factor_gt 0.0737
_refine_ls_shift/su_max 0.003
_refine_ls_shift/su_mean 0.000
_refine_ls_structure_factor_coef Fsqd
_refine_ls_weighting_details 'calc w=1/[\s^2^(Fo^2^)+(0.1152P)^2^+123.1853P] where P=(Fo^2^+2Fc^2^)/3'
_refine_ls_weighting_scheme calc
_refine_ls_wR_factor_gt 0.2009
_refine_ls_wR_factor_ref 0.2094
_reflns_number_gt 5784
_reflns_number_total 6703
_reflns_threshold_expression >2sigma(I)
_cod_data_source_file b109956f.txt
_cod_data_source_block precislo
_cod_depositor_comments
;
The following automatic conversions were performed:
'_geom_angle_publ_flag' value 'Y' changed to 'y' according to
'/home/saulius/struct/CIF-dictionaries/cif_core.dic' dictionary named
'cif_core.dic' version 2.4.1 from 2010-06-29 (26
times).

'_geom_bond_publ_flag' value 'Y' changed to 'y' according to
'/home/saulius/struct/CIF-dictionaries/cif_core.dic' dictionary named
'cif_core.dic' version 2.4.1 from 2010-06-29 (11 times).

Automatic conversion script
Id: cif_fix_enum 1527 2010-12-29 10:47:43Z saulius 

The following automatic conversions were performed:

'_exptl_absorpt_correction_type' tag value 'multi-scans' was replaced
with 'multi-scan' value.

Automatic conversion script
Id: cif_fix_values 1646 2011-03-28 12:23:43Z adriana 
;
_cod_original_sg_symbol_H-M 'C 2/c'
_cod_database_code 7050780

loop_
_symmetry_equiv_pos_as_xyz
'x, y, z'
'-x, y, -z+1/2'
'x+1/2, y+1/2, z'
'-x+1/2, y+1/2, -z+1/2'
'-x, -y, -z'
'x, -y, z-1/2'
'-x+1/2, -y+1/2, -z'
'x+1/2, -y+1/2, z-1/2'

loop_
_atom_site_label
_atom_site_type_symbol
_atom_site_fract_x
_atom_site_fract_y
_atom_site_fract_z
_atom_site_U_iso_or_equiv
_atom_site_adp_type
_atom_site_occupancy
_atom_site_symmetry_multiplicity
_atom_site_calc_flag
_atom_site_refinement_flags
_atom_site_disorder_assembly
_atom_site_disorder_group
Cs Cs 1.012081(15) 0.16467(4) 0.14734(2) 0.03519(18) Uani 1 1 d . . .
Co Co 0.82365(3) 0.02851(7) 0.18219(4) 0.0202(2) Uani 1 1 d . . .
C1' C 0.8366(2) -0.1414(6) 0.2203(3) 0.0259(13) Uani 1 1 d . . .
H1' H 0.8084 -0.1613 0.2401 0.031 Uiso 1 1 calc R . .
C2' C 0.8246(2) -0.1371(6) 0.1429(3) 0.0265(13) Uani 1 1 d . . .
H2' H 0.7879 -0.1536 0.1078 0.032 Uiso 1 1 calc R . .
B4' B 0.8809(2) -0.0427(6) 0.2611(3) 0.0237(14) Uani 1 1 d . . .
H4' H 0.8845 0.0028 0.3068 0.028 Uiso 1 1 calc R . .
B5' B 0.8919(3) -0.2004(7) 0.2608(4) 0.0288(15) Uani 1 1 d . . .
H5' H 0.9017 -0.2537 0.3056 0.035 Uiso 1 1 calc R . .
B6' B 0.8543(3) -0.2605(7) 0.1855(4) 0.0303(15) Uani 1 1 d . . .
H6' H 0.8393 -0.3517 0.1811 0.036 Uiso 1 1 calc R . .
B7' B 0.8593(3) -0.0353(7) 0.1223(4) 0.0262(14) Uani 1 1 d . . .
H7' H 0.8488 0.0152 0.0765 0.031 Uiso 1 1 calc R . .
B8' B 0.8992(2) 0.0294(6) 0.1989(3) 0.0221(13) Uani 1 1 d . . .
B9' B 0.9321(2) -0.0970(7) 0.2462(4) 0.0263(14) Uani 1 1 d . . .
H9' H 0.9688 -0.0835 0.2817 0.032 Uiso 1 1 calc R . .
B10' B 0.9159(3) -0.2319(7) 0.1997(4) 0.0302(16) Uani 1 1 d . . .
H10' H 0.9422 -0.3043 0.2048 0.036 Uiso 1 1 calc R . .
B11' B 0.8703(3) -0.1947(7) 0.1240(4) 0.0304(16) Uani 1 1 d . . .
H11' H 0.8659 -0.2447 0.0793 0.037 Uiso 1 1 calc R . .
B12' B 0.9184(2) -0.0938(7) 0.1601(4) 0.0267(15) Uani 1 1 d . . .
H12' H 0.9462 -0.0786 0.1389 0.032 Uiso 1 1 calc R . .
C1 C 0.7832(2) 0.0860(6) 0.2338(3) 0.0262(13) Uani 1 1 d . . .
H1 H 0.7929 0.0290 0.2773 0.031 Uiso 1 1 calc R . .
C2 C 0.7507(2) 0.0354(6) 0.1634(3) 0.0250(13) Uani 1 1 d . . .
H2 H 0.7374 -0.0575 0.1571 0.030 Uiso 1 1 calc R . .
B4 B 0.8241(3) 0.1906(7) 0.2297(3) 0.0257(14) Uani 1 1 d . . .
H4 H 0.8597 0.2082 0.2674 0.031 Uiso 1 1 calc R . .
B5 B 0.7698(3) 0.2321(8) 0.2426(4) 0.0335(17) Uani 1 1 d . . .
H5 H 0.7712 0.2734 0.2884 0.040 Uiso 1 1 calc R . .
B6 B 0.7232(3) 0.1294(8) 0.2008(4) 0.0331(17) Uani 1 1 d . . .
H6 H 0.6946 0.1033 0.2189 0.040 Uiso 1 1 calc R . .
B7 B 0.7659(3) 0.0984(7) 0.1033(4) 0.0288(15) Uani 1 1 d . . .
H7 H 0.7631 0.0548 0.0574 0.035 Uiso 1 1 calc R . .
B8 B 0.8135(2) 0.2062(7) 0.1443(3) 0.0254(14) Uani 1 1 d . . .
B9 B 0.7870(3) 0.3101(7) 0.1845(4) 0.0287(15) Uani 1 1 d . . .
H9 H 0.7992 0.4039 0.1920 0.034 Uiso 1 1 calc R . .
B10 B 0.7255(3) 0.2715(7) 0.1669(4) 0.0319(16) Uani 1 1 d . . .
H10 H 0.6982 0.3408 0.1628 0.038 Uiso 1 1 calc R . .
B11 B 0.7126(3) 0.1423(7) 0.1177(4) 0.0296(15) Uani 1 1 d . . .
H11 H 0.6764 0.1252 0.0814 0.036 Uiso 1 1 calc R . .
B12 B 0.7510(3) 0.2516(7) 0.1063(4) 0.0289(15) Uani 1 1 d . . .
H12 H 0.7396 0.3071 0.0622 0.035 Uiso 1 1 calc R . .
O1' O 0.92598(15) 0.1361(4) 0.2065(2) 0.0267(9) Uani 1 1 d . . .
H1O' H 0.911(3) 0.201(8) 0.177(4) 0.04(2) Uiso 1 1 d . . .
O1 O 0.84985(16) 0.2482(5) 0.1222(2) 0.0360(11) Uani 1 1 d . . .
C3 C 0.8439(3) 0.3407(7) 0.0774(4) 0.0364(16) Uani 1 1 d . . .
H3A H 0.8399 0.4166 0.0963 0.044 Uiso 1 1 calc R . .
H3B H 0.8154 0.3263 0.0391 0.044 Uiso 1 1 calc R . .
C1A C 0.7894(4) -0.1726(9) -0.0708(4) 0.053(2) Uani 1 1 d . . .
C2A C 0.7536(5) -0.1095(12) -0.0533(6) 0.084(4) Uani 1 1 d . . .
H2A1 H 0.7225 -0.1453 -0.0749 0.126 Uiso 1 1 calc R . .
H2A2 H 0.7528 -0.0270 -0.0661 0.126 Uiso 1 1 calc R . .
H2A3 H 0.7618 -0.1140 -0.0072 0.126 Uiso 1 1 calc R . .
C3A C 0.8248(6) -0.0980(13) -0.0823(7) 0.100(5) Uani 1 1 d . . .
H3A1 H 0.8433 -0.0569 -0.0430 0.150 Uiso 1 1 calc R . .
H3A2 H 0.8088 -0.0404 -0.1154 0.150 Uiso 1 1 calc R . .
H3A3 H 0.8459 -0.1467 -0.0962 0.150 Uiso 1 1 calc R . .
O1A O 0.7901(3) -0.2817(6) -0.0761(4) 0.0640(17) Uani 1 1 d . . .
C1C C 0.8886(3) 0.3441(6) 0.0595(4) 0.0346(15) Uiso 1 1 d . . .
H1C H 0.8860 0.4110 0.0297 0.042 Uiso 1 1 calc R . .
O2C O 0.9323(2) 0.3535(6) 0.1125(3) 0.0550(15) Uiso 1 1 d . . .
C3C C 0.9432(4) 0.4682(10) 0.1394(6) 0.070(3) Uiso 1 1 d . . .
H3C1 H 0.9408 0.4690 0.1820 0.085 Uiso 1 1 calc R . .
H3C2 H 0.9201 0.5253 0.1122 0.085 Uiso 1 1 calc R . .
C4C C 0.9940(4) 0.5053(10) 0.1454(5) 0.062(2) Uiso 1 1 d . . .
H4C1 H 0.9964 0.5073 0.1028 0.075 Uiso 1 1 calc R . .
H4C2 H 1.0011 0.5849 0.1642 0.075 Uiso 1 1 calc R . .
O5C O 1.0264(3) 0.4239(9) 0.1843(4) 0.087(2) Uiso 1 1 d . . .
C6C C 1.0758(7) 0.446(2) 0.1764(10) 0.132(6) Uiso 1 1 d . . .
H6C1 H 1.0840 0.5278 0.1915 0.159 Uiso 1 1 calc R . .
H6C2 H 1.0982 0.3957 0.2095 0.159 Uiso 1 1 calc R . .
C7C C 1.0898(9) 0.437(2) 0.1286(11) 0.072(6) Uiso 0.50 1 d P . .
H7C1 H 1.0758 0.5012 0.0976 0.086 Uiso 0.50 1 calc PR . .
H7C2 H 1.1247 0.4440 0.1434 0.086 Uiso 0.50 1 calc PR . .
O8C O 1.0763(4) 0.3366(9) 0.1024(5) 0.040(2) Uiso 0.50 1 d PD . .
C9C C 1.0824(6) 0.3559(15) 0.0441(7) 0.048(4) Uiso 0.50 1 d PD . .
H9C1 H 1.1160 0.3611 0.0485 0.057 Uiso 0.50 1 calc PR . .
H9C2 H 1.0645 0.4245 0.0204 0.057 Uiso 0.50 1 calc PR . .
C10C C 1.0589(13) 0.235(3) 0.016(2) 0.143(14) Uiso 0.50 1 d PD . .
H10A H 1.0555 0.2451 -0.0287 0.171 Uiso 0.50 1 calc PR . .
H10B H 1.0866 0.1825 0.0342 0.171 Uiso 0.50 1 calc PR . .
O11C O 1.0189(5) 0.1479(14) 0.0087(7) 0.075(4) Uiso 0.50 1 d PD . .
C12C C 0.9805(4) 0.1885(13) -0.0496(6) 0.084(3) Uiso 1 1 d D . .
H12A H 0.9810 0.1410 -0.0862 0.101 Uiso 1 1 calc R . .
H12B H 0.9864 0.2714 -0.0578 0.101 Uiso 1 1 calc R . .
C13C C 0.9295(4) 0.1785(12) -0.0448(6) 0.081(3) Uiso 1 1 d D . .
H13A H 0.9046 0.2063 -0.0845 0.097 Uiso 1 1 calc R . .
H13B H 0.9225 0.0961 -0.0370 0.097 Uiso 1 1 calc R . .
O14C O 0.9317(4) 0.2477(10) 0.0047(5) 0.110(3) Uiso 1 1 d D . .
C15C C 0.8921(4) 0.2261(11) 0.0259(6) 0.070(3) Uiso 1 1 d . . .
H15A H 0.8989 0.1592 0.0559 0.084 Uiso 1 1 calc R . .
H15B H 0.8626 0.2101 -0.0106 0.084 Uiso 1 1 calc R . .

loop_
_atom_site_aniso_label
_atom_site_aniso_U_11
_atom_site_aniso_U_22
_atom_site_aniso_U_33
_atom_site_aniso_U_23
_atom_site_aniso_U_13
_atom_site_aniso_U_12
Cs 0.0339(3) 0.0342(3) 0.0351(3) 0.00577(17) 0.0097(2) 0.00338(17)
Co 0.0174(4) 0.0226(4) 0.0209(4) 0.0018(3) 0.0073(3) 0.0012(3)
C1' 0.024(3) 0.028(3) 0.027(3) 0.003(3) 0.011(3) 0.001(2)
C2' 0.024(3) 0.029(3) 0.024(3) 0.000(2) 0.006(3) 0.001(3)
B4' 0.022(3) 0.028(3) 0.020(3) 0.001(3) 0.007(3) 0.002(3)
B5' 0.026(4) 0.023(3) 0.035(4) 0.003(3) 0.009(3) 0.002(3)
B6' 0.031(4) 0.027(4) 0.033(4) -0.001(3) 0.012(3) 0.002(3)
B7' 0.021(3) 0.030(4) 0.026(3) -0.003(3) 0.007(3) -0.002(3)
B8' 0.018(3) 0.029(4) 0.020(3) 0.002(3) 0.007(3) 0.003(3)
B9' 0.020(3) 0.030(4) 0.028(4) 0.001(3) 0.009(3) 0.003(3)
B10' 0.030(4) 0.027(4) 0.034(4) -0.004(3) 0.012(3) 0.003(3)
B11' 0.027(4) 0.031(4) 0.032(4) -0.007(3) 0.010(3) 0.000(3)
B12' 0.021(3) 0.032(4) 0.030(4) -0.005(3) 0.013(3) 0.003(3)
C1 0.023(3) 0.031(3) 0.026(3) 0.002(3) 0.010(3) 0.004(3)
C2 0.017(3) 0.032(3) 0.026(3) 0.004(3) 0.007(2) 0.002(2)
B4 0.026(3) 0.027(4) 0.024(3) 0.003(3) 0.007(3) 0.005(3)
B5 0.033(4) 0.037(4) 0.031(4) 0.003(3) 0.013(3) 0.010(3)
B6 0.027(4) 0.041(4) 0.037(4) 0.008(3) 0.018(3) 0.009(3)
B7 0.024(3) 0.039(4) 0.024(3) 0.003(3) 0.009(3) 0.001(3)
B8 0.020(3) 0.027(3) 0.028(3) 0.006(3) 0.008(3) 0.005(3)
B9 0.025(3) 0.026(4) 0.034(4) 0.003(3) 0.009(3) 0.005(3)
B10 0.030(4) 0.033(4) 0.034(4) 0.005(3) 0.013(3) 0.010(3)
B11 0.023(3) 0.035(4) 0.029(4) 0.006(3) 0.008(3) 0.006(3)
B12 0.024(3) 0.034(4) 0.027(4) 0.008(3) 0.008(3) 0.006(3)
O1' 0.020(2) 0.031(2) 0.028(2) 0.0039(19) 0.0069(18) -0.0024(18)
O1 0.025(2) 0.041(3) 0.043(3) 0.020(2) 0.013(2) 0.004(2)
C3 0.028(3) 0.043(4) 0.042(4) 0.019(3) 0.016(3) 0.008(3)
C1A 0.057(5) 0.064(6) 0.030(4) -0.011(4) 0.005(4) -0.008(4)
C2A 0.083(8) 0.080(8) 0.069(7) -0.034(6) 0.004(6) 0.003(7)
C3A 0.153(14) 0.075(9) 0.083(9) -0.007(7) 0.055(9) -0.038(9)
O1A 0.066(4) 0.052(4) 0.069(4) -0.011(3) 0.019(3) -0.006(3)

loop_
_atom_type_symbol
_atom_type_description
_atom_type_scat_dispersion_real
_atom_type_scat_dispersion_imag
_atom_type_scat_source
C C 0.0033 0.0016 'International Tables Vol C Tables 4.2.6.8 and 6.1.1.4'
H H 0.0000 0.0000 'International Tables Vol C Tables 4.2.6.8 and 6.1.1.4'
B B 0.0013 0.0007 'International Tables Vol C Tables 4.2.6.8 and 6.1.1.4'
O O 0.0106 0.0060 'International Tables Vol C Tables 4.2.6.8 and 6.1.1.4'
Co Co 0.3494 0.9721 'International Tables Vol C Tables 4.2.6.8 and 6.1.1.4'
Cs Cs -0.3680 2.1192 'International Tables Vol C Tables 4.2.6.8 and 6.1.1.4'

loop_
_geom_angle_atom_site_label_1
_geom_angle_atom_site_label_2
_geom_angle_atom_site_label_3
_geom_angle
_geom_angle_site_symmetry_1
_geom_angle_site_symmetry_3
_geom_angle_publ_flag
O5C Cs O2C 54.8(2) . . y
O5C Cs O1' 81.0(2) . 2_755 y
O2C Cs O1' 116.53(15) . 2_755 y
O5C Cs O8C 56.6(3) . . y
O2C Cs O8C 90.3(2) . . y
O1' Cs O8C 101.3(2) 2_755 . y
O5C Cs O11C 105.7(3) . . y
O2C Cs O11C 96.5(3) . . y
O1' Cs O11C 141.7(3) 2_755 . y
O8C Cs O11C 57.5(3) . . y
O5C Cs O1' 92.21(19) . . y
O2C Cs O1' 61.41(15) . . y
O1' Cs O1' 80.13(12) 2_755 . y
O8C Cs O1' 147.5(2) . . y
O11C Cs O1' 135.7(3) . . y
O5C Cs O14C 88.4(3) . . y
O2C Cs O14C 49.0(2) . . y
O1' Cs O14C 165.5(2) 2_755 . y
O8C Cs O14C 80.7(3) . . y
O11C Cs O14C 51.0(3) . . y
O1' Cs O14C 90.5(2) . . y
O5C Cs C6C 25.3(3) . . ?
O2C Cs C6C 75.8(4) . . ?
O1' Cs C6C 80.1(3) 2_755 . ?
O8C Cs C6C 34.5(4) . . ?
O11C Cs C6C 90.6(4) . . ?
O1' Cs C6C 116.6(3) . . ?
O14C Cs C6C 94.4(4) . . ?
O5C Cs C15C 91.3(3) . . ?
O2C Cs C15C 39.4(2) . . ?
O1' Cs C15C 146.57(19) 2_755 . ?
O8C Cs C15C 101.3(3) . . ?
O11C Cs C15C 71.7(3) . . ?
O1' Cs C15C 67.63(19) . . ?
O14C Cs C15C 23.0(2) . . ?
C6C Cs C15C 106.0(4) . . ?
O5C Cs C10C 87.3(4) . . ?
O2C Cs C10C 97.7(7) . . ?
O1' Cs C10C 125.7(6) 2_755 . ?
O8C Cs C10C 34.5(4) . . ?
O11C Cs C10C 23.3(4) . . ?
O1' Cs C10C 153.5(6) . . ?
O14C Cs C10C 63.0(7) . . ?
C6C Cs C10C 68.5(5) . . ?
C15C Cs C10C 85.9(7) . . ?
O5C Cs B9' 126.5(2) . 2_755 ?
O2C Cs B9' 145.46(16) . 2_755 ?
O1' Cs B9' 45.86(14) 2_755 2_755 ?
O8C Cs B9' 119.9(2) . 2_755 ?
O11C Cs B9' 113.3(3) . 2_755 ?
O1' Cs B9' 84.58(13) . 2_755 ?
O14C Cs B9' 144.8(2) . 2_755 ?
C6C Cs B9' 118.9(3) . 2_755 ?
C15C Cs B9' 134.3(2) . 2_755 ?
C10C Cs B9' 116.7(7) . 2_755 ?
O5C Cs B8' 99.0(2) . 2_755 ?
O2C Cs B8' 136.58(16) . 2_755 ?
O1' Cs B8' 20.74(13) 2_755 2_755 ?
O8C Cs B8' 103.0(2) . 2_755 ?
O11C Cs B8' 125.6(3) . 2_755 ?
O1' Cs B8' 89.57(13) . 2_755 ?
O14C Cs B8' 172.6(2) . 2_755 ?
C6C Cs B8' 92.1(3) . 2_755 ?
C15C Cs B8' 155.4(2) . 2_755 ?
C10C Cs B8' 116.7(7) . 2_755 ?
B9' Cs B8' 27.93(15) 2_755 2_755 ?
O5C Cs H1O' 83.0(15) . . ?
O2C Cs H1O' 44.8(15) . . ?
O1' Cs H1O' 92.7(15) 2_755 . ?
O8C Cs H1O' 133.7(15) . . ?
O11C Cs H1O' 125.3(15) . . ?
O1' Cs H1O' 16.9(15) . . ?
O14C Cs H1O' 76.2(15) . . ?
C6C Cs H1O' 108.3(15) . . ?
C15C Cs H1O' 54.0(15) . . ?
C10C Cs H1O' 138.2(17) . . ?
B9' Cs H1O' 101.5(15) 2_755 . ?
B8' Cs H1O' 105.0(15) 2_755 . ?
C1 Co C2' 128.6(3) . . ?
C1 Co C1' 97.0(3) . . ?
C2' Co C1' 46.5(2) . . ?
C1 Co C2 46.3(2) . . ?
C2' Co C2 97.1(3) . . ?
C1' Co C2 98.3(3) . . ?
C1 Co B4 48.9(3) . . ?
C2' Co B4 175.3(3) . . ?
C1' Co B4 128.8(3) . . ?
C2 Co B4 83.3(3) . . ?
C1 Co B7' 174.7(3) . . ?
C2' Co B7' 48.5(3) . . ?
C1' Co B7' 83.3(3) . . ?
C2 Co B7' 128.5(3) . . ?
B4 Co B7' 134.3(3) . . ?
C1 Co B4' 96.7(3) . . ?
C2' Co B4' 83.1(3) . . ?
C1' Co B4' 48.4(3) . . ?
C2 Co B4' 131.2(3) . . ?
B4 Co B4' 93.1(3) . . ?
B7' Co B4' 87.4(3) . . ?
C1 Co B7 83.1(3) . . ?
C2' Co B7 96.6(3) . . ?
C1' Co B7 131.1(3) . . ?
C2 Co B7 48.4(3) . . ?
B4 Co B7 87.2(3) . . ?
B7' Co B7 92.8(3) . . ?
B4' Co B7 179.4(3) . . ?
C1 Co B8 84.2(3) . . ?
C2' Co B8 134.0(3) . . ?
C1' Co B8 177.5(3) . . ?
C2 Co B8 84.1(3) . . ?
B4 Co B8 50.7(3) . . ?
B7' Co B8 95.7(3) . . ?
B4' Co B8 129.4(3) . . ?
B7 Co B8 51.1(3) . . ?
C1 Co B8' 134.2(3) . . ?
C2' Co B8' 84.4(3) . . ?
C1' Co B8' 84.5(3) . . ?
C2 Co B8' 177.1(3) . . ?
B4 Co B8' 95.4(3) . . ?
B7' Co B8' 51.1(3) . . ?
B4' Co B8' 51.4(3) . . ?
B7 Co B8' 129.1(3) . . ?
B8 Co B8' 93.1(3) . . ?
C2' C1' B5' 111.8(5) . . ?
C2' C1' B4' 112.0(5) . . ?
B5' C1' B4' 63.6(4) . . ?
C2' C1' B6' 62.2(4) . . ?
B5' C1' B6' 62.5(4) . . ?
B4' C1' B6' 115.9(5) . . ?
C2' C1' Co 66.5(3) . . ?
B5' C1' Co 125.2(4) . . ?
B4' C1' Co 67.3(3) . . ?
B6' C1' Co 125.1(4) . . ?
C2' C1' H1' 121.3 . . ?
B5' C1' H1' 116.4 . . ?
B4' C1' H1' 118.2 . . ?
B6' C1' H1' 115.1 . . ?
Co C1' H1' 107.0 . . ?
C1' C2' B11' 111.3(5) . . ?
C1' C2' B7' 112.3(5) . . ?
B11' C2' B7' 64.4(4) . . ?
C1' C2' B6' 61.5(4) . . ?
B11' C2' B6' 62.1(4) . . ?
B7' C2' B6' 116.1(5) . . ?
C1' C2' Co 67.0(3) . . ?
B11' C2' Co 125.9(4) . . ?
B7' C2' Co 67.3(3) . . ?
B6' C2' Co 125.0(4) . . ?
C1' C2' H2' 121.5 . . ?
B11' C2' H2' 116.3 . . ?
B7' C2' H2' 117.6 . . ?
B6' C2' H2' 115.7 . . ?
Co C2' H2' 106.7 . . ?
C1' B4' B9' 103.3(5) . . ?
C1' B4' B5' 58.0(4) . . ?
B9' B4' B5' 59.6(4) . . ?
C1' B4' B8' 105.5(5) . . ?
B9' B4' B8' 60.2(4) . . ?
B5' B4' B8' 108.8(5) . . ?
C1' B4' Co 64.3(3) . . ?
B9' B4' Co 117.7(4) . . ?
B5' B4' Co 117.5(4) . . ?
B8' B4' Co 65.4(3) . . ?
C1' B4' Cs 175.9(4) . 2_755 ?
B9' B4' Cs 72.7(3) . 2_755 ?
B5' B4' Cs 118.3(4) . 2_755 ?
B8' B4' Cs 73.7(3) . 2_755 ?
Co B4' Cs 118.3(3) . 2_755 ?
C1' B4' H4' 125.8 . . ?
B9' B4' H4' 121.5 . . ?
B5' B4' H4' 120.0 . . ?
B8' B4' H4' 121.9 . . ?
Co B4' H4' 111.6 . . ?
Cs B4' H4' 56.9 2_755 . ?
C1' B5' B6' 59.2(4) . . ?
C1' B5' B9' 103.9(5) . . ?
B6' B5' B9' 108.3(5) . . ?
C1' B5' B10' 104.8(5) . . ?
B6' B5' B10' 60.0(4) . . ?
B9' B5' B10' 60.5(4) . . ?
C1' B5' B4' 58.4(4) . . ?
B6' B5' B4' 108.8(5) . . ?
B9' B5' B4' 59.8(4) . . ?
B10' B5' B4' 108.8(5) . . ?
C1' B5' H5' 125.2 . . ?
B6' B5' H5' 120.9 . . ?
B9' B5' H5' 122.6 . . ?
B10' B5' H5' 121.9 . . ?
B4' B5' H5' 121.1 . . ?
C1' B6' C2' 56.3(4) . . ?
C1' B6' B11' 103.7(5) . . ?
C2' B6' B11' 58.0(4) . . ?
C1' B6' B5' 58.3(4) . . ?
C2' B6' B5' 103.7(5) . . ?
B11' B6' B5' 108.4(5) . . ?
C1' B6' B10' 104.3(5) . . ?
C2' B6' B10' 104.2(5) . . ?
B11' B6' B10' 60.6(4) . . ?
B5' B6' B10' 60.3(4) . . ?
C1' B6' H6' 125.3 . . ?
C2' B6' H6' 125.5 . . ?
B11' B6' H6' 122.1 . . ?
B5' B6' H6' 122.1 . . ?
B10' B6' H6' 122.8 . . ?
C2' B7' B12' 102.7(5) . . ?
C2' B7' B11' 57.3(4) . . ?
B12' B7' B11' 59.1(4) . . ?
C2' B7' B8' 105.6(5) . . ?
B12' B7' B8' 60.6(4) . . ?
B11' B7' B8' 108.5(5) . . ?
C2' B7' Co 64.2(3) . . ?
B12' B7' Co 117.9(4) . . ?
B11' B7' Co 116.8(5) . . ?
B8' B7' Co 65.7(3) . . ?
C2' B7' H7' 126.2 . . ?
B12' B7' H7' 121.5 . . ?
B11' B7' H7' 120.7 . . ?
B8' B7' H7' 121.6 . . ?
Co B7' H7' 111.7 . . ?
O1' B8' B9' 115.2(5) . . ?
O1' B8' B12' 115.9(5) . . ?
B9' B8' B12' 59.3(4) . . ?
O1' B8' B7' 126.5(5) . . ?
B9' B8' B7' 105.1(5) . . ?
B12' B8' B7' 58.3(4) . . ?
O1' B8' B4' 126.0(5) . . ?
B9' B8' B4' 58.1(4) . . ?
B12' B8' B4' 104.5(5) . . ?
B7' B8' B4' 104.6(5) . . ?
O1' B8' Co 122.4(4) . . ?
B9' B8' Co 114.0(4) . . ?
B12' B8' Co 113.8(4) . . ?
B7' B8' Co 63.2(3) . . ?
B4' B8' Co 63.2(3) . . ?
O1' B8' Cs 51.3(3) . 2_755 ?
B9' B8' Cs 74.8(3) . 2_755 ?
B12' B8' Cs 119.4(3) . 2_755 ?
B7' B8' Cs 176.4(4) . 2_755 ?
B4' B8' Cs 78.5(3) . 2_755 ?
Co B8' Cs 120.2(2) . 2_755 ?
B5' B9' B4' 60.6(4) . . ?
B5' B9' B10' 59.9(4) . . ?
B4' B9' B10' 109.0(5) . . ?
B5' B9' B12' 107.3(5) . . ?
B4' B9' B12' 108.1(5) . . ?
B10' B9' B12' 59.8(4) . . ?
B5' B9' B8' 110.7(5) . . ?
B4' B9' B8' 61.6(4) . . ?
B10' B9' B8' 110.3(5) . . ?
B12' B9' B8' 60.4(4) . . ?
B5' B9' Cs 124.6(4) . 2_755 ?
B4' B9' Cs 80.3(3) . 2_755 ?
B10' B9' Cs 169.9(4) . 2_755 ?
B12' B9' Cs 122.0(4) . 2_755 ?
B8' B9' Cs 77.3(3) . 2_755 ?
B5' B9' H9' 121.3 . . ?
B4' B9' H9' 121.0 . . ?
B10' B9' H9' 121.1 . . ?
B12' B9' H9' 122.6 . . ?
B8' B9' H9' 119.5 . . ?
Cs B9' H9' 49.0 2_755 . ?
B6' B10' B5' 59.7(4) . . ?
B6' B10' B11' 59.3(4) . . ?
B5' B10' B11' 106.8(5) . . ?
B6' B10' B12' 107.0(5) . . ?
B5' B10' B12' 107.5(5) . . ?
B11' B10' B12' 59.4(4) . . ?
B6' B10' B9' 107.3(5) . . ?
B5' B10' B9' 59.6(4) . . ?
B11' B10' B9' 107.4(5) . . ?
B12' B10' B9' 60.4(4) . . ?
B6' B10' H10' 122.4 . . ?
B5' B10' H10' 122.2 . . ?
B11' B10' H10' 122.5 . . ?
B12' B10' H10' 122.0 . . ?
B9' B10' H10' 121.8 . . ?
C2' B11' B6' 59.9(4) . . ?
C2' B11' B12' 103.7(5) . . ?
B6' B11' B12' 108.5(5) . . ?
C2' B11' B10' 105.2(5) . . ?
B6' B11' B10' 60.1(4) . . ?
B12' B11' B10' 60.4(4) . . ?
C2' B11' B7' 58.2(4) . . ?
B6' B11' B7' 109.2(5) . . ?
B12' B11' B7' 59.5(4) . . ?
B10' B11' B7' 108.6(5) . . ?
C2' B11' H11' 124.9 . . ?
B6' B11' H11' 120.5 . . ?
B12' B11' H11' 122.8 . . ?
B10' B11' H11' 121.9 . . ?
B7' B11' H11' 121.3 . . ?
B11' B12' B7' 61.3(4) . . ?
B11' B12' B10' 60.1(4) . . ?
B7' B12' B10' 109.8(5) . . ?
B11' B12' B9' 107.5(5) . . ?
B7' B12' B9' 108.1(5) . . ?
B10' B12' B9' 59.8(4) . . ?
B11' B12' B8' 110.8(5) . . ?
B7' B12' B8' 61.2(4) . . ?
B10' B12' B8' 110.2(5) . . ?
B9' B12' B8' 60.3(4) . . ?
B11' B12' H12' 120.9 . . ?
B7' B12' H12' 120.7 . . ?
B10' B12' H12' 120.8 . . ?
B9' B12' H12' 122.6 . . ?
B8' B12' H12' 119.8 . . ?
C2 C1 B5 111.2(5) . . ?
C2 C1 B4 112.2(5) . . ?
B5 C1 B4 63.5(4) . . ?
C2 C1 B6 61.6(4) . . ?
B5 C1 B6 62.2(5) . . ?
B4 C1 B6 115.5(5) . . ?
C2 C1 Co 67.4(3) . . ?
B5 C1 Co 125.0(4) . . ?
B4 C1 Co 67.1(3) . . ?
B6 C1 Co 125.3(4) . . ?
C2 C1 H1 121.2 . . ?
B5 C1 H1 116.8 . . ?
B4 C1 H1 118.4 . . ?
B6 C1 H1 115.6 . . ?
Co C1 H1 106.7 . . ?
C1 C2 B11 111.5(5) . . ?
C1 C2 B7 112.0(5) . . ?
B11 C2 B7 63.5(4) . . ?
C1 C2 B6 62.8(4) . . ?
B11 C2 B6 61.8(4) . . ?
B7 C2 B6 115.6(5) . . ?
C1 C2 Co 66.3(3) . . ?
B11 C2 Co 124.8(4) . . ?
B7 C2 Co 67.3(3) . . ?
B6 C2 Co 125.3(4) . . ?
C1 C2 H2 121.1 . . ?
B11 C2 H2 116.9 . . ?
B7 C2 H2 118.3 . . ?
B6 C2 H2 115.1 . . ?
Co C2 H2 107.2 . . ?
C1 B4 B9 103.4(5) . . ?
C1 B4 B5 58.1(4) . . ?
B9 B4 B5 59.3(4) . . ?
C1 B4 B8 105.2(5) . . ?
B9 B4 B8 60.3(4) . . ?
B5 B4 B8 108.3(5) . . ?
C1 B4 Co 64.0(3) . . ?
B9 B4 Co 118.3(4) . . ?
B5 B4 Co 117.4(5) . . ?
B8 B4 Co 65.8(3) . . ?
C1 B4 H4 126.0 . . ?
B9 B4 H4 121.2 . . ?
B5 B4 H4 120.3 . . ?
B8 B4 H4 122.0 . . ?
Co B4 H4 111.4 . . ?
C1 B5 B10 104.8(6) . . ?
C1 B5 B9 104.3(5) . . ?
B10 B5 B9 60.3(4) . . ?
C1 B5 B6 59.7(4) . . ?
B10 B5 B6 59.8(5) . . ?
B9 B5 B6 108.4(6) . . ?
C1 B5 B4 58.4(4) . . ?
B10 B5 B4 108.5(5) . . ?
B9 B5 B4 60.1(4) . . ?
B6 B5 B4 109.1(5) . . ?
C1 B5 H5 124.9 . . ?
B10 B5 H5 122.3 . . ?
B9 B5 H5 122.4 . . ?
B6 B5 H5 120.7 . . ?
B4 B5 H5 121.1 . . ?
C2 B6 C1 55.6(4) . . ?
C2 B6 B11 58.7(4) . . ?
C1 B6 B11 103.3(5) . . ?
C2 B6 B10 104.2(5) . . ?
C1 B6 B10 103.7(5) . . ?
B11 B6 B10 60.1(5) . . ?
C2 B6 B5 103.1(5) . . ?
C1 B6 B5 58.1(4) . . ?
B11 B6 B5 107.5(6) . . ?
B10 B6 B5 59.9(5) . . ?
C2 B6 H6 125.4 . . ?
C1 B6 H6 125.8 . . ?
B11 B6 H6 122.3 . . ?
B10 B6 H6 123.1 . . ?
B5 B6 H6 122.7 . . ?
C2 B7 B12 103.1(5) . . ?
C2 B7 B11 58.2(4) . . ?
B12 B7 B11 58.7(4) . . ?
C2 B7 B8 105.1(5) . . ?
B12 B7 B8 60.4(4) . . ?
B11 B7 B8 107.8(5) . . ?
C2 B7 Co 64.3(3) . . ?
B12 B7 Co 117.8(5) . . ?
B11 B7 Co 117.4(4) . . ?
B8 B7 Co 65.2(3) . . ?
C2 B7 H7 125.8 . . ?
B12 B7 H7 121.6 . . ?
B11 B7 H7 120.5 . . ?
B8 B7 H7 122.3 . . ?
Co B7 H7 111.6 . . ?
O1 B8 B9 118.7(6) . . ?
O1 B8 B4 121.7(5) . . ?
B9 B8 B4 59.3(4) . . ?
O1 B8 B12 122.0(5) . . ?
B9 B8 B12 59.5(4) . . ?
B4 B8 B12 105.9(5) . . ?
O1 B8 B7 126.6(6) . . ?
B9 B8 B7 105.7(5) . . ?
B4 B8 B7 105.4(5) . . ?
B12 B8 B7 58.3(4) . . ?
O1 B8 Co 115.2(4) . . ?
B9 B8 Co 115.4(4) . . ?
B4 B8 Co 63.4(3) . . ?
B12 B8 Co 114.7(4) . . ?
B7 B8 Co 63.7(3) . . ?
B5 B9 B10 59.8(4) . . ?
B5 B9 B4 60.7(4) . . ?
B10 B9 B4 108.6(5) . . ?
B5 B9 B12 106.9(5) . . ?
B10 B9 B12 59.6(4) . . ?
B4 B9 B12 107.4(5) . . ?
B5 B9 B8 109.4(5) . . ?
B10 B9 B8 109.5(5) . . ?
B4 B9 B8 60.4(4) . . ?
B12 B9 B8 60.4(4) . . ?
B5 B9 H9 121.6 . . ?
B10 B9 H9 121.3 . . ?
B4 B9 H9 121.5 . . ?
B12 B9 H9 122.7 . . ?
B8 B9 H9 120.4 . . ?
B11 B10 B6 59.6(5) . . ?
B11 B10 B5 107.5(5) . . ?
B6 B10 B5 60.3(5) . . ?
B11 B10 B12 59.2(4) . . ?
B6 B10 B12 107.5(5) . . ?
B5 B10 B12 107.9(5) . . ?
B11 B10 B9 108.0(5) . . ?
B6 B10 B9 108.6(5) . . ?
B5 B10 B9 60.0(4) . . ?
B12 B10 B9 60.7(4) . . ?
B11 B10 H10 122.3 . . ?
B6 B10 H10 121.6 . . ?
B5 B10 H10 121.8 . . ?
B12 B10 H10 121.9 . . ?
B9 B10 H10 121.2 . . ?
C2 B11 B12 104.3(5) . . ?
C2 B11 B6 59.5(4) . . ?
B12 B11 B6 109.3(6) . . ?
C2 B11 B10 104.9(5) . . ?
B12 B11 B10 60.8(4) . . ?
B6 B11 B10 60.3(5) . . ?
C2 B11 B7 58.3(4) . . ?
B12 B11 B7 60.1(4) . . ?
B6 B11 B7 109.3(5) . . ?
B10 B11 B7 109.0(5) . . ?
C2 B11 H11 125.2 . . ?
B12 B11 H11 122.1 . . ?
B6 B11 H11 120.4 . . ?
B10 B11 H11 121.9 . . ?
B7 B11 H11 121.0 . . ?
B11 B12 B7 61.2(4) . . ?
B11 B12 B10 60.0(4) . . ?
B7 B12 B10 109.3(5) . . ?
B11 B12 B9 107.9(5) . . ?
B7 B12 B9 108.5(5) . . ?
B10 B12 B9 59.7(4) . . ?
B11 B12 B8 110.5(5) . . ?
B7 B12 B8 61.3(4) . . ?
B10 B12 B8 109.3(5) . . ?
B9 B12 B8 60.1(4) . . ?
B11 B12 H12 120.9 . . ?
B7 B12 H12 120.7 . . ?
B10 B12 H12 121.4 . . ?
B9 B12 H12 122.3 . . ?
B8 B12 H12 120.2 . . ?
B8' O1' Cs 108.0(4) . 2_755 y
B8' O1' Cs 121.5(4) . . y
Cs O1' Cs 98.71(11) 2_755 . y
B8' O1' H1O' 116(5) . . y
Cs O1' H1O' 126(5) 2_755 . ?
Cs O1' H1O' 84(5) . . ?
C3 O1 B8 124.9(5) . . y
O1 C3 C1C 107.8(6) . . ?
O1 C3 H3A 110.1 . . ?
C1C C3 H3A 110.1 . . ?
O1 C3 H3B 110.1 . . ?
C1C C3 H3B 110.1 . . ?
H3A C3 H3B 108.5 . . ?
O1A C1A C3A 121.5(11) . . ?
O1A C1A C2A 123.4(10) . . ?
C3A C1A C2A 115.1(11) . . ?
C1A C2A H2A1 109.5 . . ?
C1A C2A H2A2 109.5 . . ?
H2A1 C2A H2A2 109.5 . . ?
C1A C2A H2A3 109.5 . . ?
H2A1 C2A H2A3 109.5 . . ?
H2A2 C2A H2A3 109.5 . . ?
C1A C3A H3A1 109.5 . . ?
C1A C3A H3A2 109.5 . . ?
H3A1 C3A H3A2 109.5 . . ?
C1A C3A H3A3 109.5 . . ?
H3A1 C3A H3A3 109.5 . . ?
H3A2 C3A H3A3 109.5 . . ?
O2C C1C C3 114.5(6) . . ?
O2C C1C C15C 105.4(7) . . ?
C3 C1C C15C 109.0(7) . . ?
O2C C1C H1C 109.3 . . ?
C3 C1C H1C 109.3 . . ?
C15C C1C H1C 109.3 . . ?
C3C O2C C1C 115.2(7) . . ?
C3C O2C Cs 118.9(6) . . ?
C1C O2C Cs 123.9(5) . . ?
O2C C3C C4C 110.9(9) . . ?
O2C C3C H3C1 109.5 . . ?
C4C C3C H3C1 109.5 . . ?
O2C C3C H3C2 109.5 . . ?
C4C C3C H3C2 109.5 . . ?
H3C1 C3C H3C2 108.1 . . ?
O5C C4C C3C 108.7(9) . . ?
O5C C4C Cs 43.6(5) . . ?
C3C C4C Cs 82.1(6) . . ?
O5C C4C H4C1 109.9 . . ?
C3C C4C H4C1 109.9 . . ?
Cs C4C H4C1 88.5 . . ?
O5C C4C H4C2 109.9 . . ?
C3C C4C H4C2 109.9 . . ?
Cs C4C H4C2 153.3 . . ?
H4C1 C4C H4C2 108.3 . . ?
C4C O5C C6C 107.4(11) . . ?
C4C O5C Cs 118.0(7) . . ?
C6C O5C Cs 99.7(9) . . ?
C7C C6C O5C 133(2) . . ?
C7C C6C Cs 95.4(16) . . ?
O5C C6C Cs 55.0(7) . . ?
C7C C6C H6C1 103.9 . . ?
O5C C6C H6C1 103.9 . . ?
Cs C6C H6C1 158.4 . . ?
C7C C6C H6C2 103.9 . . ?
O5C C6C H6C2 103.9 . . ?
Cs C6C H6C2 78.6 . . ?
H6C1 C6C H6C2 105.4 . . ?
O8C C7C C6C 108(2) . . ?
O8C C7C C9C 42.5(9) . . ?
C6C C7C C9C 148(2) . . ?
O8C C7C H7C1 110.2 . . ?
C6C C7C H7C1 110.2 . . ?
C9C C7C H7C1 78.6 . . ?
O8C C7C H7C2 110.2 . . ?
C6C C7C H7C2 110.2 . . ?
C9C C7C H7C2 95.2 . . ?
H7C1 C7C H7C2 108.5 . . ?
C7C O8C C9C 99.3(15) . . ?
C7C O8C Cs 122.1(12) . . ?
C9C O8C Cs 134.2(9) . . ?
O8C C9C C10C 92.4(19) . . ?
O8C C9C C7C 38.1(9) . . ?
C10C C9C C7C 130.2(19) . . ?
O8C C9C H9C1 113.2 . . ?
C10C C9C H9C1 113.2 . . ?
C7C C9C H9C1 96.8 . . ?
O8C C9C H9C2 113.2 . . ?
C10C C9C H9C2 113.2 . . ?
C7C C9C H9C2 89.9 . . ?
H9C1 C9C H9C2 110.6 . . ?
O11C C10C C9C 147(3) . . ?
O11C C10C Cs 56.4(14) . . ?
C9C C10C Cs 96.8(17) . . ?
O11C C10C H10A 100.0 . . ?
C9C C10C H10A 100.0 . . ?
Cs C10C H10A 153.2 . . ?
O11C C10C H10B 100.0 . . ?
C9C C10C H10B 100.0 . . ?
Cs C10C H10B 93.2 . . ?
H10A C10C H10B 104.2 . . ?
C12C O11C C10C 104(2) . . ?
C12C O11C Cs 122.7(10) . . ?
C10C O11C Cs 100.3(17) . . ?
O11C C12C C13C 112.8(12) . . ?
O11C C12C H12A 109.0 . . ?
C13C C12C H12A 109.0 . . ?
O11C C12C H12B 109.0 . . ?
C13C C12C H12B 109.0 . . ?
H12A C12C H12B 107.8 . . ?
O14C C13C C12C 104.9(11) . . ?
O14C C13C H13A 110.8 . . ?
C12C C13C H13A 110.8 . . ?
O14C C13C H13B 110.8 . . ?
C12C C13C H13B 110.8 . . ?
H13A C13C H13B 108.8 . . ?
C13C O14C C15C 111.8(11) . . ?
C13C O14C Cs 115.2(9) . . ?
C15C O14C Cs 92.1(7) . . ?
O14C C15C C1C 102.8(9) . . ?
O14C C15C Cs 64.9(6) . . ?
C1C C15C Cs 91.4(6) . . ?
O14C C15C H15A 111.2 . . ?
C1C C15C H15A 111.2 . . ?
Cs C15C H15A 56.6 . . ?
O14C C15C H15B 111.2 . . ?
C1C C15C H15B 111.2 . . ?
Cs C15C H15B 157.1 . . ?
H15A C15C H15B 109.1 . . ?

loop_
_geom_bond_atom_site_label_1
_geom_bond_atom_site_label_2
_geom_bond_distance
_geom_bond_site_symmetry_2
_geom_bond_publ_flag
Cs O5C 2.992(10) . y
Cs O2C 3.053(7) . y
Cs O1' 3.101(4) 2_755 y
Cs O8C 3.111(10) . y
Cs O11C 3.150(16) . y
Cs O1' 3.284(4) . y
Cs O14C 3.324(11) . y
Cs C6C 3.60(2) . ?
Cs C15C 3.667(12) . ?
Cs C10C 3.72(4) . ?
Cs B9' 3.739(8) 2_755 ?
Cs B8' 3.779(7) 2_755 ?
Cs H1O' 3.32(8) . ?
Co C1 2.037(6) . ?
Co C2' 2.045(7) . ?
Co C1' 2.052(6) . ?
Co C2 2.055(6) . ?
Co B4 2.088(7) . ?
Co B7' 2.096(7) . ?
Co B4' 2.101(7) . ?
Co B7 2.103(7) . ?
Co B8 2.130(7) . ?
Co B8' 2.139(7) . ?
C1' C2' 1.617(9) . ?
C1' B5' 1.693(9) . ?
C1' B4' 1.702(9) . ?
C1' B6' 1.709(10) . ?
C1' H1' 1.1000 . ?
C2' B11' 1.686(10) . ?
C2' B7' 1.703(10) . ?
C2' B6' 1.719(10) . ?
C2' H2' 1.1000 . ?
B4' B9' 1.775(10) . ?
B4' B5' 1.789(10) . ?
B4' B8' 1.839(9) . ?
B4' Cs 3.859(7) 2_755 ?
B4' H4' 1.1000 . ?
B5' B6' 1.766(11) . ?
B5' B9' 1.771(10) . ?
B5' B10' 1.777(11) . ?
B5' H5' 1.1000 . ?
B6' B11' 1.757(11) . ?
B6' B10' 1.772(11) . ?
B6' H6' 1.1000 . ?
B7' B12' 1.774(10) . ?
B7' B11' 1.806(11) . ?
B7' B8' 1.827(10) . ?
B7' H7' 1.1000 . ?
B8' O1' 1.407(8) . y
B8' B9' 1.815(10) . ?
B8' B12' 1.817(10) . ?
B8' Cs 3.779(7) 2_755 ?
B9' B10' 1.786(11) . ?
B9' B12' 1.797(10) . ?
B9' Cs 3.739(8) 2_755 ?
B9' H9' 1.1000 . ?
B10' B11' 1.780(11) . ?
B10' B12' 1.785(11) . ?
B10' H10' 1.1000 . ?
B11' B12' 1.767(10) . ?
B11' H11' 1.1000 . ?
B12' H12' 1.1000 . ?
C1 C2 1.608(9) . ?
C1 B5 1.704(10) . ?
C1 B4 1.709(10) . ?
C1 B6 1.733(9) . ?
C1 H1 1.1000 . ?
C2 B11 1.701(9) . ?
C2 B7 1.704(9) . ?
C2 B6 1.715(10) . ?
C2 H2 1.1000 . ?
B4 B9 1.787(10) . ?
B4 B5 1.797(10) . ?
B4 B8 1.807(10) . ?
B4 H4 1.1000 . ?
B5 B10 1.769(11) . ?
B5 B9 1.772(11) . ?
B5 B6 1.776(12) . ?
B5 H5 1.1000 . ?
B6 B11 1.755(11) . ?
B6 B10 1.766(11) . ?
B6 H6 1.1000 . ?
B7 B12 1.773(11) . ?
B7 B11 1.792(10) . ?
B7 B8 1.826(11) . ?
B7 H7 1.1000 . ?
B8 O1 1.416(8) . y
B8 B9 1.806(10) . ?
B8 B12 1.811(10) . ?
B9 B10 1.778(11) . ?
B9 B12 1.795(11) . ?
B9 H9 1.1000 . ?
B10 B11 1.763(12) . ?
B10 B12 1.776(10) . ?
B10 H10 1.1000 . ?
B11 B12 1.748(11) . ?
B11 H11 1.1000 . ?
B12 H12 1.1000 . ?
O1' Cs 3.101(4) 2_755 ?
O1' H1O' 0.97(9) . y
O1 C3 1.396(8) . y
C3 C1C 1.519(10) . ?
C3 H3A 0.9700 . ?
C3 H3B 0.9700 . ?
C1A O1A 1.222(11) . ?
C1A C3A 1.433(16) . ?
C1A C2A 1.440(16) . ?
C2A H2A1 0.9600 . ?
C2A H2A2 0.9600 . ?
C2A H2A3 0.9600 . ?
C3A H3A1 0.9600 . ?
C3A H3A2 0.9600 . ?
C3A H3A3 0.9600 . ?
C1C O2C 1.402(10) . ?
C1C C15C 1.533(13) . ?
C1C H1C 0.9800 . ?
O2C C3C 1.399(13) . ?
C3C C4C 1.522(15) . ?
C3C H3C1 0.9700 . ?
C3C H3C2 0.9700 . ?
C4C O5C 1.375(13) . ?
C4C H4C1 0.9700 . ?
C4C H4C2 0.9700 . ?
O5C C6C 1.56(2) . ?
C6C C7C 1.27(3) . ?
C6C H6C1 0.9700 . ?
C6C H6C2 0.9700 . ?
C7C O8C 1.26(3) . ?
C7C C9C 2.02(3) . ?
C7C H7C1 0.9700 . ?
C7C H7C2 0.9700 . ?
O8C C9C 1.381(15) . ?
C9C C10C 1.537(18) . ?
C9C H9C1 0.9700 . ?
C9C H9C2 0.9700 . ?
C10C O11C 1.497(18) . ?
C10C H10A 0.9700 . ?
C10C H10B 0.9700 . ?
O11C C12C 1.450(14) . ?
C12C C13C 1.562(14) . ?
C12C H12A 0.9700 . ?
C12C H12B 0.9700 . ?
C13C O14C 1.322(13) . ?
C13C H13A 0.9700 . ?
C13C H13B 0.9700 . ?
O14C C15C 1.433(15) . ?
C15C H15A 0.9700 . ?
C15C H15B 0.9700 . ?

loop_
_geom_hbond_atom_site_label_D
_geom_hbond_atom_site_label_H
_geom_hbond_atom_site_label_A
_geom_hbond_distance_DH
_geom_hbond_distance_HA
_geom_hbond_distance_DA
_geom_hbond_angle_DHA
_geom_hbond_site_symmetry_A
O1' H1O' O1 0.97(9) 1.85(9) 2.664(6) 139(7) .
